data_4312323
loop_
_publ_author_name
'Manuel Vicente'
'Rufina Bastida'
'Carlos Lodeiro'
'Alejandro Mac\'ias'
'A. Jorge Parola'
'Laura Valencia'
'Sharon E. Spey'

_publ_section_title
;
 Metal Complexes with a New N4O3 Amine Pendant-Armed Macrocyclic Ligand:
 Synthesis, Characterization, Crystal Structures, and Fluorescence Studies
;
_journal_name_full 'Inorganic Chemistry'
_journal_page_first 6768
_journal_page_last 6779
_journal_paper_doi 10.1021/ic034245z
_journal_volume 42
_journal_year 2003
_chemical_formula_moiety 'C24 H36 Cl2 N4 O11 Zn1'
_chemical_formula_sum 'C24 H38 Cl2 N4 O8 Zn'
_chemical_formula_weight 646.85
_chemical_name_systematic
;
 ?
;
_space_group_IT_number 14
_symmetry_cell_setting monoclinic
_symmetry_space_group_name_Hall '-P 2yn'
_symmetry_space_group_name_H-M 'P 1 21/n 1'
_atom_sites_solution_hydrogens geom
_atom_sites_solution_primary direct
_atom_sites_solution_secondary difmap
_audit_creation_method SHELXL-97
_cell_angle_alpha 90.00
_cell_angle_beta 109.104(13)
_cell_angle_gamma 90.00
_cell_formula_units_Z 4
_cell_length_a 13.815(2)
_cell_length_b 14.774(5)
_cell_length_c 15.133(4)
_cell_measurement_reflns_used 25
_cell_measurement_temperature 293(2)
_cell_measurement_theta_max 45.09
_cell_measurement_theta_min 15.92
_cell_volume 2918.6(13)
_computing_cell_refinement 'CAD4-Express Software (Nonius, 1994)'
_computing_data_collection 'CAD4-Express Software (Nonius, 1994)'
_computing_data_reduction 'XCAD4 (Harms & Wocadlo, 1995)'
_computing_molecular_graphics 'Ortep-3 for Windows (Farrugia, 1997)'
_computing_publication_material 'WinGX publication routines (Farrugia, 1999)'
_computing_structure_refinement 'SHELXL-97 (Sheldrick, 1997)'
_diffrn_ambient_temperature 293(2)
_diffrn_measured_fraction_theta_full 0.997
_diffrn_measured_fraction_theta_max 0.997
_diffrn_measurement_device_type 'CAD4 Enraf Nonius'
_diffrn_measurement_method omega
_diffrn_radiation_monochromator graphite
_diffrn_radiation_source 'fine-focus sealed tube'
_diffrn_radiation_type CuK\a
_diffrn_radiation_wavelength 1.54184
_diffrn_reflns_av_R_equivalents 0.0927
_diffrn_reflns_av_sigmaI/netI 0.0837
_diffrn_reflns_limit_h_max 0
_diffrn_reflns_limit_h_min -17
_diffrn_reflns_limit_k_max 0
_diffrn_reflns_limit_k_min -18
_diffrn_reflns_limit_l_max 19
_diffrn_reflns_limit_l_min -17
_diffrn_reflns_number 6331
_diffrn_reflns_theta_full 75.89
_diffrn_reflns_theta_max 75.89
_diffrn_reflns_theta_min 3.76
_diffrn_standards_decay_% 6
_diffrn_standards_interval_count 183
_diffrn_standards_interval_time 120
_diffrn_standards_number 3
_exptl_absorpt_coefficient_mu 3.300
_exptl_absorpt_correction_T_max 0.6203
_exptl_absorpt_correction_T_min 0.2594
_exptl_absorpt_correction_type psi-scan
_exptl_absorpt_process_details
;
 ?
;
_exptl_crystal_colour colourless
_exptl_crystal_density_diffrn 1.472
_exptl_crystal_density_method 'not measured'
_exptl_crystal_description Plate
_exptl_crystal_F_000 1352
_exptl_crystal_size_max 0.56
_exptl_crystal_size_mid 0.28
_exptl_crystal_size_min 0.16
_refine_diff_density_max 0.653
_refine_diff_density_min -1.545
_refine_diff_density_rms 0.092
_refine_ls_extinction_method none
_refine_ls_goodness_of_fit_ref 1.007
_refine_ls_hydrogen_treatment mixed
_refine_ls_matrix_type full
_refine_ls_number_parameters 409
_refine_ls_number_reflns 6080
_refine_ls_number_restraints 42
_refine_ls_restrained_S_all 1.007
_refine_ls_R_factor_all 0.1636
_refine_ls_R_factor_gt 0.0706
_refine_ls_shift/su_max 0.082
_refine_ls_shift/su_mean 0.006
_refine_ls_structure_factor_coef Fsqd
_refine_ls_weighting_details 'calc w=1/[\s^2^(Fo^2^)+(0.1315P)^2^+0.0000P] where P=(Fo^2^+2Fc^2^)/3'
_refine_ls_weighting_scheme calc
_refine_ls_wR_factor_gt 0.1847
_refine_ls_wR_factor_ref 0.2340
_reflns_number_gt 3043
_reflns_number_total 6080
_reflns_threshold_expression >2sigma(I)
_cod_data_source_file ic034245zsi20030306_112308_3.cif
_cod_data_source_block '[ZnLCl](ClO4).H2O'
_cod_depositor_comments
;
The following automatic conversions were performed:

'_symmetry_cell_setting' value 'Monoclinic' changed to 'monoclinic'
according to the built-in table from CIF Core dictionary named
'cif_core.dic' version 2.4.1 from 2010-06-29.

Automatic conversion script
Id: cif_fix_values 1646 2011-03-28 12:23:43Z adriana 
;
_cod_original_cell_volume 2918.7(13)
_cod_database_code 4312323

loop_
_symmetry_equiv_pos_as_xyz
'x, y, z'
'-x+1/2, y+1/2, -z+1/2'
'-x, -y, -z'
'x-1/2, -y-1/2, z-1/2'

loop_
_atom_site_label
_atom_site_type_symbol
_atom_site_fract_x
_atom_site_fract_y
_atom_site_fract_z
_atom_site_U_iso_or_equiv
_atom_site_adp_type
_atom_site_occupancy
_atom_site_symmetry_multiplicity
_atom_site_calc_flag
_atom_site_refinement_flags
_atom_site_disorder_assembly
_atom_site_disorder_group
H2 H 0.181(4) 0.143(4) 0.302(4) 0.030(16) Uiso 1 1 d . . .
H3 H 0.466(6) 0.108(5) 0.582(5) 0.09(3) Uiso 1 1 d . . .
H1AW H 0.661(7) 0.173(6) 0.503(6) 0.10(3) Uiso 1 1 d . . .
H41 H 0.512(6) 0.192(5) 0.380(5) 0.10(3) Uiso 1 1 d . . .
H42 H 0.417(8) 0.166(7) 0.284(7) 0.13(4) Uiso 1 1 d . . .
Zn Zn 0.34755(5) 0.13811(6) 0.40994(5) 0.0528(3) Uani 1 1 d . . .
Cl1 Cl 0.37465(13) -0.01804(13) 0.39062(13) 0.0766(5) Uani 1 1 d . . .
O1 O -0.0004(3) 0.1015(3) 0.4531(3) 0.0619(11) Uani 1 1 d . . .
O2 O 0.0552(3) 0.2459(3) 0.5763(3) 0.0672(12) Uani 1 1 d . . .
O3 O 0.2524(4) 0.2091(3) 0.6982(3) 0.0732(13) Uani 1 1 d . . .
N1 N 0.3209(4) 0.2859(3) 0.4259(3) 0.0533(12) Uani 1 1 d . . .
N2 N 0.1884(4) 0.1399(4) 0.3477(4) 0.0540(13) Uani 1 1 d . . .
N3 N 0.4074(4) 0.1440(4) 0.5560(4) 0.0597(13) Uani 1 1 d . . .
N4 N 0.4338(5) 0.1889(5) 0.3320(5) 0.0714(17) Uani 1 1 d . . .
C1 C 0.2140(5) 0.3042(4) 0.3689(5) 0.0644(17) Uani 1 1 d . . .
H1A H 0.2101 0.3150 0.3046 0.077 Uiso 1 1 calc R . .
H1B H 0.1902 0.3582 0.3919 0.077 Uiso 1 1 calc R . .
C2 C 0.1453(4) 0.2240(4) 0.3729(5) 0.0586(16) Uani 1 1 d . . .
H2A H 0.1411 0.2185 0.4354 0.070 Uiso 1 1 calc R . .
H2B H 0.0767 0.2338 0.3297 0.070 Uiso 1 1 calc R . .
C3 C 0.1382(4) 0.0567(4) 0.3643(5) 0.0587(15) Uani 1 1 d . . .
H3A H 0.1520 0.0506 0.4311 0.070 Uiso 1 1 calc R . .
H3B H 0.1698 0.0055 0.3443 0.070 Uiso 1 1 calc R . .
C4 C 0.0239(4) 0.0505(4) 0.3166(4) 0.0536(14) Uani 1 1 d . . .
C5 C -0.0166(6) 0.0190(5) 0.2250(5) 0.0698(18) Uani 1 1 d . . .
H5 H 0.0275 0.0064 0.1915 0.084 Uiso 1 1 calc R . .
C6 C -0.1206(6) 0.0060(5) 0.1828(5) 0.078(2) Uani 1 1 d . . .
H6 H -0.1466 -0.0168 0.1223 0.094 Uiso 1 1 calc R . .
C7 C -0.1846(5) 0.0276(5) 0.2327(6) 0.079(2) Uani 1 1 d . . .
H7 H -0.2549 0.0200 0.2045 0.095 Uiso 1 1 calc R . .
C8 C -0.1489(5) 0.0595(4) 0.3214(5) 0.0651(17) Uani 1 1 d . . .
H8 H -0.1939 0.0728 0.3537 0.078 Uiso 1 1 calc R . .
C9 C -0.0447(4) 0.0721(4) 0.3633(4) 0.0548(14) Uani 1 1 d . . .
C10 C -0.0658(5) 0.1351(5) 0.5016(5) 0.0655(17) Uani 1 1 d . . .
H10A H -0.1088 0.0868 0.5113 0.079 Uiso 1 1 calc R . .
H10B H -0.1097 0.1825 0.4653 0.079 Uiso 1 1 calc R . .
C11 C -0.0003(5) 0.1714(5) 0.5927(5) 0.0692(19) Uani 1 1 d . . .
H11A H -0.0425 0.1903 0.6296 0.083 Uiso 1 1 calc R . .
H11B H 0.0465 0.1250 0.6272 0.083 Uiso 1 1 calc R . .
C12 C 0.1023(6) 0.2963(5) 0.6591(5) 0.078(2) Uani 1 1 d . . .
H12A H 0.0491 0.3179 0.6826 0.093 Uiso 1 1 calc R . .
H12B H 0.1349 0.3489 0.6428 0.093 Uiso 1 1 calc R . .
C13 C 0.1794(5) 0.2477(5) 0.7354(5) 0.0676(18) Uani 1 1 d . . .
H13A H 0.2131 0.2892 0.7857 0.081 Uiso 1 1 calc R . .
H13B H 0.1468 0.2005 0.7601 0.081 Uiso 1 1 calc R . .
C14 C 0.3285(5) 0.1558(4) 0.7537(4) 0.0546(15) Uani 1 1 d . . .
C15 C 0.3572(5) 0.1535(5) 0.8503(4) 0.0676(18) Uani 1 1 d . . .
H15 H 0.3226 0.1887 0.8813 0.081 Uiso 1 1 calc R . .
C16 C 0.4377(6) 0.0987(5) 0.9008(4) 0.075(2) Uani 1 1 d . . .
H16 H 0.4578 0.0982 0.9658 0.091 Uiso 1 1 calc R . .
C17 C 0.4878(5) 0.0457(5) 0.8564(5) 0.076(2) Uani 1 1 d . . .
H17 H 0.5419 0.0090 0.8905 0.092 Uiso 1 1 calc R . .
C18 C 0.4572(5) 0.0471(5) 0.7601(5) 0.0672(18) Uani 1 1 d . . .
H18 H 0.4911 0.0102 0.7299 0.081 Uiso 1 1 calc R . .
C19 C 0.3779(5) 0.1013(5) 0.7068(4) 0.0573(15) Uani 1 1 d . . .
C20 C 0.3412(4) 0.0966(5) 0.6013(4) 0.0551(14) Uani 1 1 d . . .
H20A H 0.3360 0.0334 0.5827 0.066 Uiso 1 1 calc R . .
H20B H 0.2729 0.1224 0.5779 0.066 Uiso 1 1 calc R . .
C21 C 0.4254(5) 0.2401(5) 0.5837(5) 0.073(2) Uani 1 1 d . . .
H21A H 0.4890 0.2600 0.5759 0.088 Uiso 1 1 calc R . .
H21B H 0.4322 0.2463 0.6493 0.088 Uiso 1 1 calc R . .
C22 C 0.3388(5) 0.2992(5) 0.5258(4) 0.0677(18) Uani 1 1 d . . .
H22A H 0.2769 0.2847 0.5399 0.081 Uiso 1 1 calc R . .
H22B H 0.3554 0.3622 0.5418 0.081 Uiso 1 1 calc R . .
C23 C 0.3948(5) 0.3338(5) 0.3920(5) 0.074(2) Uani 1 1 d . . .
H23A H 0.4596 0.3386 0.4423 0.088 Uiso 1 1 calc R . .
H23B H 0.3701 0.3946 0.3733 0.088 Uiso 1 1 calc R . .
C24 C 0.4110(6) 0.2863(5) 0.3112(5) 0.080(2) Uani 1 1 d . . .
H24A H 0.3501 0.2922 0.2568 0.096 Uiso 1 1 calc R . .
H24B H 0.4675 0.3144 0.2967 0.096 Uiso 1 1 calc R . .
Cl2 Cl 0.22757(16) 0.12869(15) 0.08794(14) 0.0831(5) Uani 1 1 d D . .
O1P O 0.1854(11) 0.1821(12) 0.1405(9) 0.144(8) Uani 0.60(2) 1 d PD A 1
O2P O 0.3302(9) 0.1267(16) 0.1298(12) 0.180(11) Uani 0.60(2) 1 d PD A 1
O3P O 0.2048(15) 0.1670(9) 0.0013(8) 0.164(10) Uani 0.60(2) 1 d PD A 1
O4P O 0.1881(19) 0.0452(11) 0.0780(13) 0.290(19) Uani 0.60(2) 1 d PD A 1
O4P' O 0.160(2) 0.138(3) 0.0149(17) 0.34(3) Uani 0.40(2) 1 d PD A 2
O1P' O 0.199(3) 0.144(3) 0.1538(18) 0.39(4) Uani 0.40(2) 1 d PD A 2
O3P' O 0.299(3) 0.180(2) 0.093(3) 0.36(4) Uani 0.40(2) 1 d PD A 2
O2P' O 0.262(3) 0.0511(15) 0.095(3) 0.36(4) Uani 0.40(2) 1 d PD A 2
O1W O 0.6508(5) 0.1505(5) 0.4483(5) 0.111(2) Uani 1 1 d . . .

loop_
_atom_site_aniso_label
_atom_site_aniso_U_11
_atom_site_aniso_U_22
_atom_site_aniso_U_33
_atom_site_aniso_U_23
_atom_site_aniso_U_13
_atom_site_aniso_U_12
Zn 0.0482(4) 0.0695(5) 0.0538(4) 0.0002(4) 0.0347(3) 0.0023(4)
Cl1 0.0681(10) 0.0785(11) 0.0959(13) -0.0017(10) 0.0443(9) 0.0177(9)
O1 0.055(2) 0.077(3) 0.061(3) -0.003(2) 0.029(2) 0.004(2)
O2 0.082(3) 0.057(3) 0.079(3) 0.007(2) 0.048(3) 0.005(2)
O3 0.079(3) 0.089(3) 0.070(3) -0.002(3) 0.051(3) 0.015(3)
N1 0.056(3) 0.060(3) 0.057(3) -0.005(2) 0.036(2) -0.012(2)
N2 0.056(3) 0.055(3) 0.063(4) 0.001(3) 0.036(3) 0.003(2)
N3 0.053(3) 0.084(4) 0.055(3) 0.002(3) 0.035(2) 0.001(3)
N4 0.072(4) 0.085(5) 0.078(4) 0.002(4) 0.054(4) -0.008(3)
C1 0.069(4) 0.054(4) 0.081(4) 0.003(3) 0.039(4) 0.003(3)
C2 0.046(3) 0.058(4) 0.081(4) 0.005(3) 0.033(3) 0.011(3)
C3 0.053(3) 0.052(3) 0.081(4) 0.004(3) 0.035(3) 0.000(3)
C4 0.058(3) 0.045(3) 0.065(4) 0.003(3) 0.030(3) 0.001(3)
C5 0.090(5) 0.058(4) 0.067(4) 0.000(3) 0.033(4) -0.001(4)
C6 0.084(5) 0.064(5) 0.073(5) -0.003(4) 0.006(4) -0.015(4)
C7 0.059(4) 0.072(5) 0.098(6) 0.008(4) 0.015(4) -0.009(4)
C8 0.050(3) 0.066(4) 0.080(5) 0.011(4) 0.021(3) -0.005(3)
C9 0.046(3) 0.058(4) 0.065(4) 0.011(3) 0.026(3) 0.003(3)
C10 0.062(4) 0.070(4) 0.082(4) 0.009(4) 0.048(3) 0.006(3)
C11 0.087(5) 0.069(4) 0.074(5) 0.003(3) 0.056(4) 0.000(4)
C12 0.089(5) 0.062(4) 0.102(6) -0.007(4) 0.058(5) 0.013(4)
C13 0.076(4) 0.071(4) 0.075(4) -0.021(4) 0.051(4) 0.003(3)
C14 0.061(3) 0.059(4) 0.051(3) -0.006(3) 0.029(3) -0.005(3)
C15 0.082(5) 0.079(5) 0.051(4) -0.019(3) 0.034(3) -0.019(4)
C16 0.089(5) 0.093(5) 0.041(3) -0.002(4) 0.017(4) -0.029(4)
C17 0.070(5) 0.099(6) 0.059(4) 0.010(4) 0.020(4) -0.015(4)
C18 0.058(4) 0.084(5) 0.070(4) 0.008(4) 0.034(3) 0.007(3)
C19 0.054(3) 0.073(4) 0.056(3) 0.001(3) 0.033(3) -0.008(3)
C20 0.053(3) 0.073(4) 0.050(3) -0.001(3) 0.031(3) -0.002(3)
C21 0.068(4) 0.098(6) 0.062(4) -0.006(4) 0.033(3) -0.028(4)
C22 0.084(5) 0.065(4) 0.072(4) -0.017(3) 0.050(4) -0.016(4)
C23 0.077(4) 0.079(5) 0.082(5) 0.000(4) 0.049(4) -0.027(4)
C24 0.096(5) 0.085(5) 0.088(5) -0.001(4) 0.070(4) -0.014(4)
Cl2 0.0837(13) 0.0953(15) 0.0764(12) 0.0014(11) 0.0346(10) 0.0028(11)
O1P 0.122(12) 0.209(16) 0.113(11) -0.027(10) 0.055(9) 0.079(11)
O2P 0.072(9) 0.27(3) 0.169(15) -0.099(14) 0.004(9) 0.044(12)
O3P 0.34(3) 0.109(10) 0.098(10) 0.026(8) 0.151(16) 0.038(12)
O4P 0.37(4) 0.22(2) 0.19(2) 0.049(16) -0.02(2) -0.22(3)
O4P' 0.16(3) 0.56(8) 0.17(3) -0.17(4) -0.11(2) 0.12(4)
O1P' 0.39(6) 0.77(11) 0.11(2) -0.09(4) 0.20(3) -0.19(6)
O3P' 0.31(5) 0.48(7) 0.36(6) -0.21(5) 0.20(5) -0.32(5)
O2P' 0.19(4) 0.072(18) 0.74(10) 0.09(3) 0.04(5) 0.05(2)
O1W 0.124(5) 0.121(5) 0.101(5) -0.010(4) 0.053(4) -0.017(4)

loop_
_atom_type_symbol
_atom_type_description
_atom_type_scat_dispersion_real
_atom_type_scat_dispersion_imag
_atom_type_scat_source
C C 0.0181 0.0091 'International Tables Vol C Tables 4.2.6.8 and 6.1.1.4'
H H 0.0000 0.0000 'International Tables Vol C Tables 4.2.6.8 and 6.1.1.4'
Cl Cl 0.3639 0.7018 'International Tables Vol C Tables 4.2.6.8 and 6.1.1.4'
N N 0.0311 0.0180 'International Tables Vol C Tables 4.2.6.8 and 6.1.1.4'
O O 0.0492 0.0322 'International Tables Vol C Tables 4.2.6.8 and 6.1.1.4'
Zn Zn -1.5491 0.6778 'International Tables Vol C Tables 4.2.6.8 and 6.1.1.4'

loop_
_geom_angle_atom_site_label_1
_geom_angle_atom_site_label_2
_geom_angle_atom_site_label_3
_geom_angle
_geom_angle_site_symmetry_1
_geom_angle_site_symmetry_3
_geom_angle_publ_flag
N4 Zn N2 117.1(3) . . ?
N4 Zn N3 119.0(3) . . ?
N2 Zn N3 118.0(2) . . ?
N4 Zn N1 81.6(2) . . ?
N2 Zn N1 81.38(19) . . ?
N3 Zn N1 82.4(2) . . ?
N4 Zn Cl1 98.0(2) . . ?
N2 Zn Cl1 98.17(16) . . ?
N3 Zn Cl1 98.47(17) . . ?
N1 Zn Cl1 179.16(14) . . ?
C9 O1 C10 118.0(5) . . ?
C11 O2 C12 111.9(5) . . ?
C14 O3 C13 119.5(5) . . ?
C22 N1 C23 113.2(5) . . ?
C22 N1 C1 112.3(5) . . ?
C23 N1 C1 112.7(5) . . ?
C22 N1 Zn 105.4(4) . . ?
C23 N1 Zn 105.9(4) . . ?
C1 N1 Zn 106.5(3) . . ?
C3 N2 C2 113.9(4) . . ?
C3 N2 Zn 113.4(4) . . ?
C2 N2 Zn 110.3(4) . . ?
C21 N3 C20 113.2(5) . . ?
C21 N3 Zn 108.1(4) . . ?
C20 N3 Zn 112.2(4) . . ?
C24 N4 Zn 110.5(4) . . ?
N1 C1 C2 110.5(5) . . ?
N2 C2 C1 109.4(4) . . ?
N2 C3 C4 116.5(5) . . ?
C9 C4 C5 117.6(6) . . ?
C9 C4 C3 121.5(6) . . ?
C5 C4 C3 120.8(6) . . ?
C6 C5 C4 121.6(7) . . ?
C7 C6 C5 118.2(7) . . ?
C8 C7 C6 122.2(7) . . ?
C7 C8 C9 119.3(7) . . ?
O1 C9 C8 124.1(6) . . ?
O1 C9 C4 114.8(5) . . ?
C8 C9 C4 121.0(6) . . ?
O1 C10 C11 108.0(5) . . ?
O2 C11 C10 108.7(5) . . ?
O2 C12 C13 116.1(6) . . ?
O3 C13 C12 108.0(5) . . ?
O3 C14 C15 124.2(6) . . ?
O3 C14 C19 115.4(5) . . ?
C15 C14 C19 120.4(6) . . ?
C14 C15 C16 119.8(6) . . ?
C17 C16 C15 120.7(6) . . ?
C16 C17 C18 119.0(7) . . ?
C17 C18 C19 122.4(6) . . ?
C18 C19 C14 117.7(6) . . ?
C18 C19 C20 121.2(6) . . ?
C14 C19 C20 121.0(6) . . ?
N3 C20 C19 114.9(5) . . ?
N3 C21 C22 111.3(5) . . ?
N1 C22 C21 110.9(5) . . ?
N1 C23 C24 111.7(5) . . ?
N4 C24 C23 111.2(6) . . ?
O4P' Cl2 O3P' 110.7(13) . . ?
O4P' Cl2 O1P' 112.0(13) . . ?
O3P' Cl2 O1P' 107.9(12) . . ?
O4P' Cl2 O2P' 110.5(13) . . ?
O3P' Cl2 O2P' 106.9(12) . . ?
O1P' Cl2 O2P' 108.7(12) . . ?
O4P' Cl2 O4P 80.6(19) . . ?
O3P' Cl2 O4P 150.1(19) . . ?
O1P' Cl2 O4P 92(2) . . ?
O2P' Cl2 O4P 44.2(17) . . ?
O4P' Cl2 O2P 145(2) . . ?
O3P' Cl2 O2P 44(2) . . ?
O1P' Cl2 O2P 101(2) . . ?
O2P' Cl2 O2P 67.8(17) . . ?
O4P Cl2 O2P 111.1(9) . . ?
O4P' Cl2 O1P 96.9(18) . . ?
O3P' Cl2 O1P 95(2) . . ?
O1P' Cl2 O1P 26(2) . . ?
O2P' Cl2 O1P 135(2) . . ?
O4P Cl2 O1P 111.1(9) . . ?
O2P Cl2 O1P 108.6(7) . . ?
O4P' Cl2 O3P 37(2) . . ?
O3P' Cl2 O3P 75(2) . . ?
O1P' Cl2 O3P 133(2) . . ?
O2P' Cl2 O3P 116(2) . . ?
O4P Cl2 O3P 108.5(8) . . ?
O2P Cl2 O3P 109.6(9) . . ?
O1P Cl2 O3P 108.0(7) . . ?

loop_
_geom_bond_atom_site_label_1
_geom_bond_atom_site_label_2
_geom_bond_distance
_geom_bond_site_symmetry_2
_geom_bond_publ_flag
Zn N4 2.073(5) . ?
Zn N2 2.089(5) . ?
Zn N3 2.094(5) . ?
Zn N1 2.241(5) . ?
Zn Cl1 2.371(2) . ?
O1 C9 1.366(7) . ?
O1 C10 1.427(6) . ?
O2 C11 1.409(7) . ?
O2 C12 1.419(8) . ?
O3 C14 1.361(7) . ?
O3 C13 1.424(6) . ?
N1 C22 1.463(7) . ?
N1 C23 1.467(7) . ?
N1 C1 1.470(8) . ?
N2 C3 1.474(7) . ?
N2 C2 1.480(7) . ?
N3 C21 1.478(8) . ?
N3 C20 1.486(7) . ?
N4 C24 1.485(10) . ?
C1 C2 1.532(8) . ?
C3 C4 1.509(8) . ?
C4 C9 1.393(8) . ?
C4 C5 1.394(8) . ?
C5 C6 1.382(9) . ?
C6 C7 1.375(10) . ?
C7 C8 1.355(10) . ?
C8 C9 1.383(8) . ?
C10 C11 1.480(9) . ?
C12 C13 1.476(9) . ?
C14 C15 1.385(8) . ?
C14 C19 1.392(8) . ?
C15 C16 1.386(10) . ?
C16 C17 1.359(10) . ?
C17 C18 1.378(9) . ?
C18 C19 1.384(9) . ?
C19 C20 1.509(8) . ?
C21 C22 1.508(9) . ?
C23 C24 1.490(9) . ?
Cl2 O4P' 1.196(16) . ?
Cl2 O3P' 1.234(17) . ?
Cl2 O1P' 1.210(15) . ?
Cl2 O2P' 1.232(15) . ?
Cl2 O4P 1.338(12) . ?
Cl2 O2P 1.351(11) . ?
Cl2 O1P 1.378(9) . ?
Cl2 O3P 1.367(10) . ?

loop_
_geom_hbond_atom_site_label_D
_geom_hbond_atom_site_label_H
_geom_hbond_atom_site_label_A
_geom_hbond_distance_DH
_geom_hbond_distance_HA
_geom_hbond_distance_DA
_geom_hbond_angle_DHA
_geom_hbond_site_symmetry_A
O1W H1AW O3P 0.87(8) 2.44(9) 2.843(14) 109(7) 4_666
N4 H41 O1W 1.09(8) 1.95(8) 2.993(10) 158(7) .
N4 H42 O2P 0.77(10) 2.31(10) 3.064(17) 164(10) .

loop_
_geom_torsion_atom_site_label_1
_geom_torsion_atom_site_label_2
_geom_torsion_atom_site_label_3
_geom_torsion_atom_site_label_4
_geom_torsion
_geom_torsion_site_symmetry_1
_geom_torsion_site_symmetry_2
_geom_torsion_site_symmetry_3
_geom_torsion_site_symmetry_4
_geom_torsion_publ_flag
N4 Zn N1 C22 -132.4(4) . . . . ?
N2 Zn N1 C22 108.4(4) . . . . ?
N3 Zn N1 C22 -11.5(4) . . . . ?
Cl1 Zn N1 C22 166(8) . . . . ?
N4 Zn N1 C23 -12.1(5) . . . . ?
N2 Zn N1 C23 -131.3(4) . . . . ?
N3 Zn N1 C23 108.8(4) . . . . ?
Cl1 Zn N1 C23 -74(8) . . . . ?
N4 Zn N1 C1 108.1(4) . . . . ?
N2 Zn N1 C1 -11.1(4) . . . . ?
N3 Zn N1 C1 -131.0(4) . . . . ?
Cl1 Zn N1 C1 47(8) . . . . ?
N4 Zn N2 C3 138.2(4) . . . . ?
N3 Zn N2 C3 -69.3(5) . . . . ?
N1 Zn N2 C3 -145.9(4) . . . . ?
Cl1 Zn N2 C3 34.8(4) . . . . ?
N4 Zn N2 C2 -92.7(5) . . . . ?
N3 Zn N2 C2 59.8(5) . . . . ?
N1 Zn N2 C2 -16.8(4) . . . . ?
Cl1 Zn N2 C2 163.9(4) . . . . ?
N4 Zn N3 C21 60.3(5) . . . . ?
N2 Zn N3 C21 -91.7(4) . . . . ?
N1 Zn N3 C21 -15.7(4) . . . . ?
Cl1 Zn N3 C21 164.3(4) . . . . ?
N4 Zn N3 C20 -174.1(4) . . . . ?
N2 Zn N3 C20 33.9(5) . . . . ?
N1 Zn N3 C20 109.9(4) . . . . ?
Cl1 Zn N3 C20 -70.1(4) . . . . ?
N2 Zn N4 C24 62.4(6) . . . . ?
N3 Zn N4 C24 -89.8(6) . . . . ?
N1 Zn N4 C24 -13.4(6) . . . . ?
Cl1 Zn N4 C24 165.9(5) . . . . ?
C22 N1 C1 C2 -78.6(6) . . . . ?
C23 N1 C1 C2 152.1(5) . . . . ?
Zn N1 C1 C2 36.3(5) . . . . ?
C3 N2 C2 C1 170.4(5) . . . . ?
Zn N2 C2 C1 41.5(6) . . . . ?
N1 C1 C2 N2 -53.1(7) . . . . ?
C2 N2 C3 C4 56.4(8) . . . . ?
Zn N2 C3 C4 -176.4(4) . . . . ?
N2 C3 C4 C9 -97.4(7) . . . . ?
N2 C3 C4 C5 85.5(7) . . . . ?
C9 C4 C5 C6 -2.5(9) . . . . ?
C3 C4 C5 C6 174.7(6) . . . . ?
C4 C5 C6 C7 1.9(11) . . . . ?
C5 C6 C7 C8 -1.1(11) . . . . ?
C6 C7 C8 C9 0.9(11) . . . . ?
C10 O1 C9 C8 -10.5(9) . . . . ?
C10 O1 C9 C4 172.6(5) . . . . ?
C7 C8 C9 O1 -178.1(6) . . . . ?
C7 C8 C9 C4 -1.5(10) . . . . ?
C5 C4 C9 O1 179.2(5) . . . . ?
C3 C4 C9 O1 2.1(8) . . . . ?
C5 C4 C9 C8 2.3(9) . . . . ?
C3 C4 C9 C8 -174.9(6) . . . . ?
C9 O1 C10 C11 -174.2(5) . . . . ?
C12 O2 C11 C10 167.1(5) . . . . ?
O1 C10 C11 O2 64.2(7) . . . . ?
C11 O2 C12 C13 62.4(7) . . . . ?
C14 O3 C13 C12 -176.0(6) . . . . ?
O2 C12 C13 O3 52.9(8) . . . . ?
C13 O3 C14 C15 -17.1(9) . . . . ?
C13 O3 C14 C19 162.7(6) . . . . ?
O3 C14 C15 C16 -178.2(6) . . . . ?
C19 C14 C15 C16 2.0(10) . . . . ?
C14 C15 C16 C17 -1.3(10) . . . . ?
C15 C16 C17 C18 -0.1(11) . . . . ?
C16 C17 C18 C19 0.7(11) . . . . ?
C17 C18 C19 C14 0.1(10) . . . . ?
C17 C18 C19 C20 -175.7(6) . . . . ?
O3 C14 C19 C18 178.8(6) . . . . ?
C15 C14 C19 C18 -1.4(9) . . . . ?
O3 C14 C19 C20 -5.5(8) . . . . ?
C15 C14 C19 C20 174.3(6) . . . . ?
C21 N3 C20 C19 -55.1(8) . . . . ?
Zn N3 C20 C19 -177.8(4) . . . . ?
C18 C19 C20 N3 -77.7(8) . . . . ?
C14 C19 C20 N3 106.7(6) . . . . ?
C20 N3 C21 C22 -83.7(6) . . . . ?
Zn N3 C21 C22 41.2(5) . . . . ?
C23 N1 C22 C21 -78.7(7) . . . . ?
C1 N1 C22 C21 152.2(5) . . . . ?
Zn N1 C22 C21 36.7(6) . . . . ?
N3 C21 C22 N1 -54.3(7) . . . . ?
C22 N1 C23 C24 150.9(6) . . . . ?
C1 N1 C23 C24 -80.2(7) . . . . ?
Zn N1 C23 C24 35.9(7) . . . . ?
Zn N4 C24 C23 37.5(8) . . . . ?
N1 C23 C24 N4 -50.4(9) . . . . ?
